data_4106673
loop_
_publ_author_name
'Shunxi Dong'
'Xiaohua Liu'
'Xiaohong Chen'
'Fang Mei'
'Yulong Zhang'
'Bo Gao'
'Lili Lin'
'Xiaoming Feng'

_publ_section_title
;
 Chiral Bisguanidine-Catalyzed Inverse-Electron-Demand Hetero-Diels-Alder
 Reaction of Chalcones with Azlactones
;
_journal_name_full 'Journal of the American Chemical Society'
_journal_page_first 13761
_journal_page_last 13761
_journal_paper_doi 10.1021/ja205501q
_journal_volume 133
_journal_year 2011
_chemical_absolute_configuration rm
_chemical_formula_moiety 'C52 H78 N8 O2'
_chemical_formula_sum 'C52 H78 N8 O2'
_chemical_formula_weight 847.22
_chemical_name_systematic
; 
 ? 
;
_space_group_IT_number 170
_symmetry_cell_setting hexagonal
_symmetry_space_group_name_Hall 'P 65'
_symmetry_space_group_name_H-M 'P 65'
_atom_sites_solution_hydrogens geom
_atom_sites_solution_primary direct
_atom_sites_solution_secondary difmap
_audit_creation_method SHELXL-97
_cell_angle_alpha 90.00
_cell_angle_beta 90.00
_cell_angle_gamma 120.00
_cell_formula_units_Z 6
_cell_length_a 10.7895(5)
_cell_length_b 10.7895(5)
_cell_length_c 72.850(7)
_cell_measurement_reflns_used 7975
_cell_measurement_temperature 173(2)
_cell_measurement_theta_max 25.34
_cell_measurement_theta_min 9.04
_cell_volume 7344.5(9)
_computing_cell_refinement 'CrystalClear (Rigaku Inc., 2008)'
_computing_data_collection 'CrystalClear (Rigaku Inc., 2008)'
_computing_data_reduction 'CrystalClear (Rigaku Inc., 2008)'
_computing_molecular_graphics 'XP in Siemens SHELXTL (Sheldrick, 1994)'
_computing_publication_material 'SHELX97 (Sheldrick, 1997)'
_computing_structure_refinement 'SHELXL-97 (Sheldrick, 1997)'
_computing_structure_solution 'SHELXS-97 (Sheldrick, 1990)'
_diffrn_ambient_temperature 173(2)
_diffrn_measured_fraction_theta_full 0.998
_diffrn_measured_fraction_theta_max 0.998
_diffrn_measurement_device_type 'Saturn724+ CCD'
_diffrn_measurement_method '\w scans at fixed \c = 45\%'
_diffrn_radiation_monochromator graphite
_diffrn_radiation_source 'sealed tube'
_diffrn_radiation_type MoK\a
_diffrn_radiation_wavelength 0.71073
_diffrn_reflns_av_R_equivalents 0.0786
_diffrn_reflns_av_sigmaI/netI 0.0421
_diffrn_reflns_limit_h_max 12
_diffrn_reflns_limit_h_min -12
_diffrn_reflns_limit_k_max 12
_diffrn_reflns_limit_k_min -12
_diffrn_reflns_limit_l_max 86
_diffrn_reflns_limit_l_min -78
_diffrn_reflns_number 42033
_diffrn_reflns_theta_full 24.99
_diffrn_reflns_theta_max 24.99
_diffrn_reflns_theta_min 2.34
_exptl_absorpt_coefficient_mu 0.071
_exptl_absorpt_correction_T_max 0.9846
_exptl_absorpt_correction_T_min 0.9654
_exptl_absorpt_correction_type numerical
_exptl_absorpt_process_details 'CrystalClear (Rigaku Inc., 2008)'
_exptl_crystal_colour colorless
_exptl_crystal_density_diffrn 1.149
_exptl_crystal_description block
_exptl_crystal_F_000 2772
_exptl_crystal_size_max 0.50
_exptl_crystal_size_mid 0.50
_exptl_crystal_size_min 0.22
_refine_diff_density_max 0.268
_refine_diff_density_min -0.244
_refine_diff_density_rms 0.057
_refine_ls_abs_structure_details 'Flack H D (1983), Acta Cryst. A39, 876-881'
_refine_ls_abs_structure_Flack 10(10)
_refine_ls_extinction_method none
_refine_ls_goodness_of_fit_ref 1.240
_refine_ls_hydrogen_treatment constr
_refine_ls_matrix_type full
_refine_ls_number_parameters 559
_refine_ls_number_reflns 4327
_refine_ls_number_restraints 1
_refine_ls_restrained_S_all 1.240
_refine_ls_R_factor_all 0.0858
_refine_ls_R_factor_gt 0.0830
_refine_ls_shift/su_max 0.000
_refine_ls_shift/su_mean 0.000
_refine_ls_structure_factor_coef Fsqd
_refine_ls_weighting_details 'calc w=1/[\s^2^(Fo^2^)+(0.0824P)^2^+4.5084P] where P=(Fo^2^+2Fc^2^)/3'
_refine_ls_weighting_scheme calc
_refine_ls_wR_factor_gt 0.2018
_refine_ls_wR_factor_ref 0.2034
_reflns_number_gt 4185
_reflns_number_total 4327
_reflns_threshold_expression >2sigma(I)
_cod_data_source_file ja205501q_si_002.cif
_cod_data_source_block sa544
_cod_original_cell_volume 7344.5(8)
_cod_database_code 4106673

loop_
_symmetry_equiv_pos_as_xyz
'x, y, z'
'-y, x-y, z+2/3'
'-x+y, -x, z+1/3'
'-x, -y, z+1/2'
'y, -x+y, z+1/6'
'x-y, x, z+5/6'

loop_
_atom_site_label
_atom_site_type_symbol
_atom_site_fract_x
_atom_site_fract_y
_atom_site_fract_z
_atom_site_U_iso_or_equiv
_atom_site_adp_type
_atom_site_occupancy
_atom_site_symmetry_multiplicity
_atom_site_calc_flag
_atom_site_refinement_flags
O1 O 0.3579(4) 0.6657(4) 0.07663(6) 0.0490(11) Uani 1 1 d .
O2 O 0.6142(5) 0.7994(5) 0.16293(7) 0.0521(11) Uani 1 1 d .
N1 N 0.5151(5) 0.7611(5) 0.10024(7) 0.0424(12) Uani 1 1 d .
H1A H 0.5870 0.8389 0.1050 0.051 Uiso 1 1 calc R
N2 N 0.6867(5) 0.9804(5) 0.07212(7) 0.0412(11) Uani 1 1 d .
N3 N 0.9272(5) 1.1394(5) 0.07929(7) 0.0446(12) Uani 1 1 d .
H3 H 0.9959 1.1377 0.0856 0.053 Uiso 1 1 calc R
N4 N 0.7464(5) 1.0493(5) 0.10252(7) 0.0444(12) Uani 1 1 d .
N5 N 0.4595(5) 0.7370(5) 0.13921(7) 0.0411(11) Uani 1 1 d .
H5A H 0.3903 0.7451 0.1340 0.049 Uiso 1 1 calc R
N6 N 0.2863(5) 0.7847(5) 0.16752(7) 0.0422(12) Uani 1 1 d .
N7 N 0.0464(5) 0.6992(5) 0.16101(8) 0.0480(13) Uani 1 1 d .
H7 H -0.0221 0.6243 0.1553 0.058 Uiso 1 1 calc R
N8 N 0.2225(6) 0.7849(5) 0.13716(7) 0.0432(12) Uani 1 1 d .
C1 C 0.4931(7) 0.5196(6) 0.10018(9) 0.0450(14) Uani 1 1 d .
C2 C 0.3960(8) 0.3736(7) 0.10031(10) 0.0526(16) Uani 1 1 d .
H2A H 0.3044 0.3397 0.1057 0.063 Uiso 1 1 calc R
C3 C 0.4300(9) 0.2763(7) 0.09275(11) 0.062(2) Uani 1 1 d .
H3B H 0.3639 0.1765 0.0935 0.074 Uiso 1 1 calc R
C4 C 0.5600(9) 0.3245(8) 0.08409(11) 0.064(2) Uani 1 1 d .
H4B H 0.5828 0.2585 0.0786 0.077 Uiso 1 1 calc R
C5 C 0.6571(8) 0.4701(9) 0.08343(11) 0.0622(19) Uani 1 1 d .
H5B H 0.7461 0.5040 0.0773 0.075 Uiso 1 1 calc R
C6 C 0.6244(7) 0.5669(7) 0.09166(10) 0.0512(16) Uani 1 1 d .
H6A H 0.6926 0.6662 0.0914 0.061 Uiso 1 1 calc R
C7 C 0.4779(7) 0.5163(7) 0.14029(9) 0.0457(15) Uani 1 1 d .
C8 C 0.3471(7) 0.4358(7) 0.14928(10) 0.0534(16) Uani 1 1 d .
H8B H 0.2809 0.4695 0.1496 0.064 Uiso 1 1 calc R
C9 C 0.3123(8) 0.3076(8) 0.15783(10) 0.0600(19) Uani 1 1 d .
H9A H 0.2221 0.2530 0.1637 0.072 Uiso 1 1 calc R
C10 C 0.4095(9) 0.2594(9) 0.15776(11) 0.068(2) Uani 1 1 d .
H10A H 0.3857 0.1713 0.1636 0.082 Uiso 1 1 calc R
C11 C 0.5393(9) 0.3374(9) 0.14944(11) 0.064(2) Uani 1 1 d .
H11A H 0.6061 0.3044 0.1497 0.077 Uiso 1 1 calc R
C12 C 0.5750(7) 0.4665(7) 0.14048(10) 0.0521(16) Uani 1 1 d .
H12A H 0.6650 0.5197 0.1346 0.063 Uiso 1 1 calc R
C13 C 0.4585(6) 0.6238(6) 0.11006(9) 0.0406(13) Uani 1 1 d .
H13A H 0.3520 0.5789 0.1105 0.049 Uiso 1 1 calc R
C14 C 0.5141(6) 0.6534(6) 0.12997(9) 0.0436(14) Uani 1 1 d .
H14A H 0.6207 0.7137 0.1295 0.052 Uiso 1 1 calc R
C15 C 0.4583(7) 0.7691(7) 0.08407(9) 0.0441(15) Uani 1 1 d .
C16 C 0.5325(6) 0.9213(7) 0.07539(9) 0.0419(14) Uani 1 1 d .
H16A H 0.5225 0.9862 0.0843 0.050 Uiso 1 1 calc R
C17 C 0.4617(7) 0.9269(7) 0.05748(9) 0.0499(16) Uani 1 1 d .
H17A H 0.4949 1.0282 0.0544 0.060 Uiso 1 1 calc R
H17B H 0.3568 0.8780 0.0593 0.060 Uiso 1 1 calc R
C18 C 0.4945(7) 0.8565(8) 0.04120(10) 0.0569(17) Uani 1 1 d .
H18A H 0.4452 0.7516 0.0431 0.068 Uiso 1 1 calc R
H18B H 0.4572 0.8752 0.0297 0.068 Uiso 1 1 calc R
C19 C 0.6542(8) 0.9140(8) 0.03925(9) 0.0562(17) Uani 1 1 d .
H19A H 0.7021 1.0152 0.0353 0.067 Uiso 1 1 calc R
H19B H 0.6716 0.8585 0.0298 0.067 Uiso 1 1 calc R
C20 C 0.7170(7) 0.9026(7) 0.05776(10) 0.0495(16) Uani 1 1 d .
H20A H 0.6744 0.8007 0.0613 0.059 Uiso 1 1 calc R
H20B H 0.8218 0.9436 0.0566 0.059 Uiso 1 1 calc R
C21 C 0.7861(6) 1.0573(6) 0.08589(8) 0.0394(13) Uani 1 1 d .
C22 C 0.9676(6) 1.2268(6) 0.06273(9) 0.0398(13) Uani 1 1 d .
H22A H 0.9318 1.1615 0.0519 0.048 Uiso 1 1 calc R
C23 C 0.9076(7) 1.3278(7) 0.06170(11) 0.0527(17) Uani 1 1 d .
H23A H 0.8018 1.2716 0.0622 0.063 Uiso 1 1 calc R
H23B H 0.9416 1.3932 0.0724 0.063 Uiso 1 1 calc R
C24 C 0.9541(7) 1.4149(8) 0.04407(10) 0.0571(18) Uani 1 1 d .
H24A H 0.9171 1.4823 0.0440 0.068 Uiso 1 1 calc R
H24B H 0.9124 1.3498 0.0334 0.068 Uiso 1 1 calc R
C25 C 1.1175(7) 1.4991(7) 0.04218(10) 0.0498(16) Uani 1 1 d .
H25A H 1.1433 1.5469 0.0301 0.060 Uiso 1 1 calc R
H25B H 1.1581 1.5743 0.0517 0.060 Uiso 1 1 calc R
C26 C 1.1825(7) 1.4027(7) 0.04406(10) 0.0498(16) Uani 1 1 d .
H26A H 1.2882 1.4622 0.0442 0.060 Uiso 1 1 calc R
H26B H 1.1547 1.3378 0.0333 0.060 Uiso 1 1 calc R
C27 C 1.1319(6) 1.3135(6) 0.06174(10) 0.0456(15) Uani 1 1 d .
H27A H 1.1693 1.3779 0.0725 0.055 Uiso 1 1 calc R
H27B H 1.1704 1.2474 0.0622 0.055 Uiso 1 1 calc R
C28 C 0.8418(7) 1.1472(7) 0.11665(10) 0.0500(16) Uani 1 1 d .
H28A H 0.9427 1.1807 0.1128 0.060 Uiso 1 1 calc R
C29 C 0.8241(12) 1.2769(8) 0.11851(12) 0.079(3) Uani 1 1 d .
H29A H 0.7223 1.2456 0.1210 0.095 Uiso 1 1 calc R
H29B H 0.8517 1.3314 0.1069 0.095 Uiso 1 1 calc R
C30 C 0.9172(14) 1.3744(9) 0.13425(13) 0.100(4) Uani 1 1 d .
H30A H 1.0191 1.4197 0.1306 0.120 Uiso 1 1 calc R
H30B H 0.8943 1.4516 0.1360 0.120 Uiso 1 1 calc R
C31 C 0.8977(11) 1.2973(9) 0.15245(11) 0.074(2) Uani 1 1 d .
H31A H 0.9700 1.3633 0.1614 0.089 Uiso 1 1 calc R
H31B H 0.8017 1.2680 0.1575 0.089 Uiso 1 1 calc R
C32 C 0.9131(8) 1.1685(8) 0.15002(10) 0.0591(19) Uani 1 1 d .
H32A H 0.8892 1.1146 0.1617 0.071 Uiso 1 1 calc R
H32B H 1.0140 1.1994 0.1470 0.071 Uiso 1 1 calc R
C33 C 0.8167(8) 1.0704(7) 0.13486(10) 0.0588(18) Uani 1 1 d .
H33A H 0.8342 0.9892 0.1334 0.071 Uiso 1 1 calc R
H33B H 0.7154 1.0309 0.1385 0.071 Uiso 1 1 calc R
C34 C 0.5118(6) 0.8014(6) 0.15533(9) 0.0424(14) Uani 1 1 d .
C35 C 0.4400(6) 0.8828(6) 0.16328(9) 0.0410(13) Uani 1 1 d .
H35A H 0.4460 0.9527 0.1538 0.049 Uiso 1 1 calc R
C36 C 0.5145(7) 0.9662(7) 0.18056(9) 0.0460(15) Uani 1 1 d .
H36A H 0.4815 1.0350 0.1832 0.055 Uiso 1 1 calc R
H36B H 0.6188 1.0219 0.1782 0.055 Uiso 1 1 calc R
C37 C 0.4877(8) 0.8716(8) 0.19773(9) 0.0549(17) Uani 1 1 d .
H37A H 0.5386 0.8171 0.1963 0.066 Uiso 1 1 calc R
H37B H 0.5262 0.9333 0.2087 0.066 Uiso 1 1 calc R
C38 C 0.3279(7) 0.7677(7) 0.20031(9) 0.0498(16) Uani 1 1 d .
H38A H 0.3137 0.7002 0.2104 0.060 Uiso 1 1 calc R
H38B H 0.2795 0.8216 0.2038 0.060 Uiso 1 1 calc R
C39 C 0.2624(7) 0.6850(7) 0.18282(9) 0.0468(15) Uani 1 1 d .
H39A H 0.3061 0.6257 0.1798 0.056 Uiso 1 1 calc R
H39B H 0.1584 0.6203 0.1846 0.056 Uiso 1 1 calc R
C40 C 0.1838(7) 0.7565(6) 0.15414(9) 0.0417(14) Uani 1 1 d .
C41 C 0.0061(6) 0.7526(7) 0.17687(9) 0.0460(15) Uani 1 1 d .
H41A H 0.0461 0.7315 0.1881 0.055 Uiso 1 1 calc R
C42 C 0.0617(8) 0.9131(7) 0.17634(12) 0.063(2) Uani 1 1 d .
H42A H 0.0243 0.9364 0.1652 0.075 Uiso 1 1 calc R
H42B H 0.1674 0.9649 0.1755 0.075 Uiso 1 1 calc R
C43 C 0.0163(8) 0.9636(8) 0.19343(12) 0.0605(19) Uani 1 1 d .
H43A H 0.0610 0.9487 0.2044 0.073 Uiso 1 1 calc R
H43B H 0.0506 1.0673 0.1924 0.073 Uiso 1 1 calc R
C44 C -0.1457(7) 0.8821(7) 0.19560(10) 0.0530(16) Uani 1 1 d .
H44A H -0.1717 0.9099 0.2073 0.064 Uiso 1 1 calc R
H44B H -0.1895 0.9082 0.1855 0.064 Uiso 1 1 calc R
C45 C -0.2043(8) 0.7228(8) 0.19544(12) 0.066(2) Uani 1 1 d .
H45A H -0.3102 0.6735 0.1957 0.079 Uiso 1 1 calc R
H45B H -0.1719 0.6953 0.2066 0.079 Uiso 1 1 calc R
C46 C -0.1574(7) 0.6732(7) 0.17865(12) 0.0598(19) Uani 1 1 d .
H46A H -0.1993 0.6900 0.1675 0.072 Uiso 1 1 calc R
H46B H -0.1936 0.5691 0.1796 0.072 Uiso 1 1 calc R
C47 C 0.1236(7) 0.7833(7) 0.12320(9) 0.0458(15) Uani 1 1 d .
H47A H 0.0228 0.7150 0.1270 0.055 Uiso 1 1 calc R
C48 C 0.1548(7) 0.7342(8) 0.10494(9) 0.0526(16) Uani 1 1 d .
H48A H 0.1393 0.6362 0.1064 0.063 Uiso 1 1 calc R
H48B H 0.2565 0.7982 0.1017 0.063 Uiso 1 1 calc R
C49 C 0.0597(8) 0.7350(9) 0.08930(11) 0.0636(19) Uani 1 1 d .
H49A H 0.0866 0.7072 0.0777 0.076 Uiso 1 1 calc R
H49B H -0.0416 0.6644 0.0919 0.076 Uiso 1 1 calc R
C50 C 0.0767(11) 0.8820(10) 0.08729(11) 0.076(2) Uani 1 1 d .
H50A H 0.0087 0.8785 0.0779 0.091 Uiso 1 1 calc R
H50B H 0.1748 0.9495 0.0829 0.091 Uiso 1 1 calc R
C51 C 0.0502(14) 0.9372(13) 0.10522(13) 0.099(4) Uani 1 1 d .
H51A H -0.0521 0.8785 0.1086 0.119 Uiso 1 1 calc R
H51B H 0.0718 1.0371 0.1035 0.119 Uiso 1 1 calc R
C52 C 0.1431(10) 0.9321(9) 0.12099(11) 0.071(2) Uani 1 1 d .
H52A H 0.2450 1.0012 0.1184 0.085 Uiso 1 1 calc R
H52B H 0.1167 0.9608 0.1326 0.085 Uiso 1 1 calc R

loop_
_atom_site_aniso_label
_atom_site_aniso_U_11
_atom_site_aniso_U_22
_atom_site_aniso_U_33
_atom_site_aniso_U_23
_atom_site_aniso_U_13
_atom_site_aniso_U_12
O1 0.042(2) 0.042(2) 0.052(3) 0.001(2) -0.007(2) 0.013(2)
O2 0.048(2) 0.065(3) 0.050(3) -0.007(2) -0.005(2) 0.033(2)
N1 0.042(3) 0.037(2) 0.041(3) 0.003(2) -0.002(2) 0.014(2)
N2 0.044(3) 0.042(3) 0.035(3) 0.002(2) 0.004(2) 0.020(2)
N3 0.043(3) 0.043(3) 0.046(3) 0.007(2) -0.002(2) 0.020(2)
N4 0.043(3) 0.040(3) 0.044(3) -0.005(2) -0.002(2) 0.015(2)
N5 0.042(3) 0.047(3) 0.038(3) -0.002(2) -0.004(2) 0.025(2)
N6 0.042(3) 0.046(3) 0.039(3) 0.001(2) 0.002(2) 0.022(2)
N7 0.038(3) 0.045(3) 0.055(4) -0.005(2) 0.007(2) 0.016(2)
N8 0.050(3) 0.050(3) 0.034(3) 0.000(2) 0.000(2) 0.029(2)
C1 0.051(3) 0.046(3) 0.036(4) -0.002(3) -0.001(3) 0.022(3)
C2 0.058(4) 0.046(4) 0.041(4) 0.000(3) -0.001(3) 0.018(3)
C3 0.084(5) 0.041(3) 0.050(4) -0.003(3) -0.003(4) 0.023(4)
C4 0.083(5) 0.062(5) 0.063(5) -0.009(4) -0.003(4) 0.047(4)
C5 0.064(4) 0.077(5) 0.054(5) -0.009(4) 0.000(4) 0.041(4)
C6 0.043(3) 0.044(3) 0.064(5) -0.012(3) 0.002(3) 0.021(3)
C7 0.046(3) 0.047(3) 0.039(4) 0.000(3) -0.002(3) 0.020(3)
C8 0.045(3) 0.057(4) 0.053(4) 0.001(3) -0.004(3) 0.022(3)
C9 0.062(4) 0.054(4) 0.051(5) 0.010(3) -0.005(3) 0.020(3)
C10 0.082(6) 0.058(4) 0.060(5) 0.014(4) -0.004(4) 0.032(4)
C11 0.077(5) 0.072(5) 0.063(5) 0.004(4) -0.008(4) 0.052(4)
C12 0.052(4) 0.055(4) 0.056(4) 0.008(3) 0.004(3) 0.032(3)
C13 0.036(3) 0.041(3) 0.041(4) 0.005(3) 0.001(3) 0.016(2)
C14 0.041(3) 0.041(3) 0.043(4) 0.002(3) 0.000(3) 0.016(3)
C15 0.046(3) 0.044(3) 0.047(4) -0.002(3) 0.006(3) 0.027(3)
C16 0.042(3) 0.047(3) 0.040(4) -0.004(3) -0.004(3) 0.024(3)
C17 0.051(4) 0.055(4) 0.045(4) 0.010(3) 0.004(3) 0.028(3)
C18 0.050(4) 0.056(4) 0.052(4) 0.003(3) -0.006(3) 0.017(3)
C19 0.068(4) 0.054(4) 0.033(4) -0.002(3) 0.003(3) 0.021(3)
C20 0.049(4) 0.042(3) 0.053(4) -0.003(3) 0.008(3) 0.019(3)
C21 0.044(3) 0.040(3) 0.030(3) 0.001(2) 0.003(3) 0.018(3)
C22 0.041(3) 0.045(3) 0.033(3) 0.001(3) 0.002(2) 0.022(3)
C23 0.034(3) 0.050(4) 0.073(5) 0.011(3) 0.008(3) 0.021(3)
C24 0.056(4) 0.054(4) 0.058(5) 0.021(3) 0.003(3) 0.025(3)
C25 0.049(4) 0.045(3) 0.047(4) 0.008(3) 0.001(3) 0.016(3)
C26 0.039(3) 0.041(3) 0.061(5) 0.003(3) 0.012(3) 0.014(3)
C27 0.038(3) 0.037(3) 0.059(4) -0.002(3) -0.004(3) 0.017(3)
C28 0.041(3) 0.054(4) 0.044(4) -0.001(3) 0.010(3) 0.015(3)
C29 0.128(8) 0.056(4) 0.052(5) -0.012(4) -0.027(5) 0.045(5)
C30 0.175(11) 0.053(5) 0.056(6) -0.006(4) -0.024(6) 0.045(6)
C31 0.099(6) 0.062(5) 0.049(5) -0.009(4) -0.005(4) 0.031(4)
C32 0.071(5) 0.063(4) 0.044(4) -0.013(3) -0.018(3) 0.034(4)
C33 0.069(5) 0.050(4) 0.057(5) 0.006(3) -0.005(4) 0.029(4)
C34 0.042(3) 0.041(3) 0.039(4) 0.002(3) 0.000(3) 0.017(3)
C35 0.044(3) 0.040(3) 0.039(4) 0.003(3) -0.004(3) 0.022(3)
C36 0.050(4) 0.050(4) 0.041(4) -0.008(3) -0.002(3) 0.027(3)
C37 0.061(4) 0.073(5) 0.033(4) -0.005(3) -0.005(3) 0.035(4)
C38 0.053(4) 0.065(4) 0.038(4) 0.011(3) 0.006(3) 0.034(3)
C39 0.051(3) 0.056(4) 0.041(4) 0.010(3) 0.006(3) 0.032(3)
C40 0.049(3) 0.037(3) 0.049(4) -0.005(3) -0.003(3) 0.029(3)
C41 0.041(3) 0.053(4) 0.045(4) -0.005(3) -0.001(3) 0.024(3)
C42 0.053(4) 0.039(3) 0.076(5) -0.005(3) 0.016(4) 0.008(3)
C43 0.055(4) 0.058(4) 0.065(5) -0.018(4) -0.002(3) 0.025(3)
C44 0.048(4) 0.059(4) 0.057(4) -0.007(3) 0.000(3) 0.030(3)
C45 0.060(4) 0.063(5) 0.077(6) 0.011(4) 0.024(4) 0.033(4)
C46 0.049(4) 0.046(4) 0.077(5) 0.001(3) 0.004(4) 0.018(3)
C47 0.041(3) 0.051(4) 0.047(4) 0.005(3) 0.002(3) 0.024(3)
C48 0.055(4) 0.061(4) 0.044(4) -0.002(3) -0.009(3) 0.030(3)
C49 0.063(5) 0.076(5) 0.055(5) -0.008(4) -0.003(4) 0.038(4)
C50 0.110(7) 0.093(6) 0.047(5) -0.008(4) -0.022(4) 0.067(6)
C51 0.166(10) 0.146(9) 0.058(6) -0.012(6) -0.025(6) 0.133(9)
C52 0.106(7) 0.084(5) 0.048(5) -0.014(4) -0.013(4) 0.067(5)

loop_
_atom_type_symbol
_atom_type_description
_atom_type_scat_dispersion_real
_atom_type_scat_dispersion_imag
_atom_type_scat_source
C C 0.0033 0.0000 'International Tables Vol C Tables 4.2.6.8 and 6.1.1.4'
H H 0.0000 0.0000 'International Tables Vol C Tables 4.2.6.8 and 6.1.1.4'
N N 0.0061 0.0000 'International Tables Vol C Tables 4.2.6.8 and 6.1.1.4'
O O 0.0106 0.0000 'International Tables Vol C Tables 4.2.6.8 and 6.1.1.4'

loop_
_geom_angle_atom_site_label_1
_geom_angle_atom_site_label_2
_geom_angle_atom_site_label_3
_geom_angle
C15 N1 C13 120.9(5)
C15 N1 H1A 119.5
C13 N1 H1A 119.5
C21 N2 C16 120.4(5)
C21 N2 C20 121.6(5)
C16 N2 C20 113.1(5)
C21 N3 C22 124.6(5)
C21 N3 H3 117.7
C22 N3 H3 117.7
C21 N4 C28 121.9(5)
C34 N5 C14 121.9(5)
C34 N5 H5A 119.1
C14 N5 H5A 119.1
C40 N6 C39 122.7(5)
C40 N6 C35 119.5(5)
C39 N6 C35 113.6(5)
C40 N7 C41 125.2(5)
C40 N7 H7 117.4
C41 N7 H7 117.4
C40 N8 C47 120.9(5)
C2 C1 C6 118.1(6)
C2 C1 C13 120.5(6)
C6 C1 C13 121.3(5)
C3 C2 C1 121.4(7)
C3 C2 H2A 119.3
C1 C2 H2A 119.3
C4 C3 C2 119.9(6)
C4 C3 H3B 120.0
C2 C3 H3B 120.0
C3 C4 C5 119.5(7)
C3 C4 H4B 120.2
C5 C4 H4B 120.2
C4 C5 C6 120.2(7)
C4 C5 H5B 119.9
C6 C5 H5B 119.9
C1 C6 C5 120.7(6)
C1 C6 H6A 119.6
C5 C6 H6A 119.6
C8 C7 C12 118.4(6)
C8 C7 C14 121.6(6)
C12 C7 C14 120.0(6)
C9 C8 C7 121.1(7)
C9 C8 H8B 119.4
C7 C8 H8B 119.4
C10 C9 C8 119.6(7)
C10 C9 H9A 120.2
C8 C9 H9A 120.2
C11 C10 C9 120.5(7)
C11 C10 H10A 119.8
C9 C10 H10A 119.8
C10 C11 C12 120.4(7)
C10 C11 H11A 119.8
C12 C11 H11A 119.8
C7 C12 C11 120.0(7)
C7 C12 H12A 120.0
C11 C12 H12A 120.0
N1 C13 C1 112.3(5)
N1 C13 C14 109.0(5)
C1 C13 C14 112.5(5)
N1 C13 H13A 107.6
C1 C13 H13A 107.6
C14 C13 H13A 107.6
N5 C14 C7 112.6(5)
N5 C14 C13 109.0(5)
C7 C14 C13 112.3(5)
N5 C14 H14A 107.6
C7 C14 H14A 107.6
C13 C14 H14A 107.6
O1 C15 N1 123.4(6)
O1 C15 C16 122.4(6)
N1 C15 C16 114.3(5)
N2 C16 C17 108.9(5)
N2 C16 C15 113.3(5)
C17 C16 C15 112.6(5)
N2 C16 H16A 107.2
C17 C16 H16A 107.2
C15 C16 H16A 107.2
C16 C17 C18 113.2(5)
C16 C17 H17A 108.9
C18 C17 H17A 108.9
C16 C17 H17B 108.9
C18 C17 H17B 108.9
H17A C17 H17B 107.7
C19 C18 C17 111.3(6)
C19 C18 H18A 109.4
C17 C18 H18A 109.4
C19 C18 H18B 109.4
C17 C18 H18B 109.4
H18A C18 H18B 108.0
C18 C19 C20 109.9(6)
C18 C19 H19A 109.7
C20 C19 H19A 109.7
C18 C19 H19B 109.7
C20 C19 H19B 109.7
H19A C19 H19B 108.2
N2 C20 C19 110.1(5)
N2 C20 H20A 109.6
C19 C20 H20A 109.6
N2 C20 H20B 109.6
C19 C20 H20B 109.6
H20A C20 H20B 108.2
N4 C21 N2 120.7(5)
N4 C21 N3 126.0(6)
N2 C21 N3 113.3(5)
N3 C22 C23 114.1(5)
N3 C22 C27 108.2(5)
C23 C22 C27 109.6(5)
N3 C22 H22A 108.3
C23 C22 H22A 108.3
C27 C22 H22A 108.3
C24 C23 C22 110.9(6)
C24 C23 H23A 109.5
C22 C23 H23A 109.5
C24 C23 H23B 109.5
C22 C23 H23B 109.5
H23A C23 H23B 108.1
C23 C24 C25 111.6(6)
C23 C24 H24A 109.3
C25 C24 H24A 109.3
C23 C24 H24B 109.3
C25 C24 H24B 109.3
H24A C24 H24B 108.0
C26 C25 C24 111.9(5)
C26 C25 H25A 109.2
C24 C25 H25A 109.2
C26 C25 H25B 109.2
C24 C25 H25B 109.2
H25A C25 H25B 107.9
C25 C26 C27 111.2(5)
C25 C26 H26A 109.4
C27 C26 H26A 109.4
C25 C26 H26B 109.4
C27 C26 H26B 109.4
H26A C26 H26B 108.0
C26 C27 C22 111.2(5)
C26 C27 H27A 109.4
C22 C27 H27A 109.4
C26 C27 H27B 109.4
C22 C27 H27B 109.4
H27A C27 H27B 108.0
N4 C28 C29 111.2(6)
N4 C28 C33 110.6(5)
C29 C28 C33 110.9(6)
N4 C28 H28A 108.0
C29 C28 H28A 108.0
C33 C28 H28A 108.0
C28 C29 C30 111.0(7)
C28 C29 H29A 109.4
C30 C29 H29A 109.4
C28 C29 H29B 109.4
C30 C29 H29B 109.4
H29A C29 H29B 108.0
C31 C30 C29 114.2(7)
C31 C30 H30A 108.7
C29 C30 H30A 108.7
C31 C30 H30B 108.7
C29 C30 H30B 108.7
H30A C30 H30B 107.6
C32 C31 C30 110.9(7)
C32 C31 H31A 109.5
C30 C31 H31A 109.5
C32 C31 H31B 109.5
C30 C31 H31B 109.5
H31A C31 H31B 108.1
C31 C32 C33 112.2(6)
C31 C32 H32A 109.2
C33 C32 H32A 109.2
C31 C32 H32B 109.2
C33 C32 H32B 109.2
H32A C32 H32B 107.9
C28 C33 C32 112.4(6)
C28 C33 H33A 109.1
C32 C33 H33A 109.1
C28 C33 H33B 109.1
C32 C33 H33B 109.1
H33A C33 H33B 107.9
O2 C34 N5 121.9(6)
O2 C34 C35 123.0(5)
N5 C34 C35 115.0(5)
N6 C35 C36 108.7(5)
N6 C35 C34 111.8(5)
C36 C35 C34 112.3(5)
N6 C35 H35A 108.0
C36 C35 H35A 108.0
C34 C35 H35A 108.0
C35 C36 C37 114.2(5)
C35 C36 H36A 108.7
C37 C36 H36A 108.7
C35 C36 H36B 108.7
C37 C36 H36B 108.7
H36A C36 H36B 107.6
C38 C37 C36 110.7(5)
C38 C37 H37A 109.5
C36 C37 H37A 109.5
C38 C37 H37B 109.5
C36 C37 H37B 109.5
H37A C37 H37B 108.1
C39 C38 C37 110.6(5)
C39 C38 H38A 109.5
C37 C38 H38A 109.5
C39 C38 H38B 109.5
C37 C38 H38B 109.5
H38A C38 H38B 108.1
N6 C39 C38 110.2(5)
N6 C39 H39A 109.6
C38 C39 H39A 109.6
N6 C39 H39B 109.6
C38 C39 H39B 109.6
H39A C39 H39B 108.1
N8 C40 N7 126.8(6)
N8 C40 N6 119.5(6)
N7 C40 N6 113.7(6)
N7 C41 C42 113.9(6)
N7 C41 C46 109.6(6)
C42 C41 C46 109.1(5)
N7 C41 H41A 108.0
C42 C41 H41A 108.0
C46 C41 H41A 108.0
C41 C42 C43 111.7(6)
C41 C42 H42A 109.3
C43 C42 H42A 109.3
C41 C42 H42B 109.3
C43 C42 H42B 109.3
H42A C42 H42B 107.9
C44 C43 C42 110.9(6)
C44 C43 H43A 109.5
C42 C43 H43A 109.5
C44 C43 H43B 109.5
C42 C43 H43B 109.5
H43A C43 H43B 108.0
C45 C44 C43 111.4(6)
C45 C44 H44A 109.3
C43 C44 H44A 109.3
C45 C44 H44B 109.3
C43 C44 H44B 109.3
H44A C44 H44B 108.0
C44 C45 C46 112.6(6)
C44 C45 H45A 109.1
C46 C45 H45A 109.1
C44 C45 H45B 109.1
C46 C45 H45B 109.1
H45A C45 H45B 107.8
C45 C46 C41 111.4(6)
C45 C46 H46A 109.4
C41 C46 H46A 109.4
C45 C46 H46B 109.4
C41 C46 H46B 109.4
H46A C46 H46B 108.0
N8 C47 C52 110.2(6)
N8 C47 C48 108.8(5)
C52 C47 C48 109.6(6)
N8 C47 H47A 109.4
C52 C47 H47A 109.4
C48 C47 H47A 109.4
C47 C48 C49 112.3(6)
C47 C48 H48A 109.1
C49 C48 H48A 109.1
C47 C48 H48B 109.1
C49 C48 H48B 109.1
H48A C48 H48B 107.9
C50 C49 C48 110.3(6)
C50 C49 H49A 109.6
C48 C49 H49A 109.6
C50 C49 H49B 109.6
C48 C49 H49B 109.6
H49A C49 H49B 108.1
C49 C50 C51 112.3(8)
C49 C50 H50A 109.1
C51 C50 H50A 109.1
C49 C50 H50B 109.1
C51 C50 H50B 109.1
H50A C50 H50B 107.9
C50 C51 C52 111.9(7)
C50 C51 H51A 109.2
C52 C51 H51A 109.2
C50 C51 H51B 109.2
C52 C51 H51B 109.2
H51A C51 H51B 107.9
C47 C52 C51 111.6(7)
C47 C52 H52A 109.3
C51 C52 H52A 109.3
C47 C52 H52B 109.3
C51 C52 H52B 109.3
H52A C52 H52B 108.0

loop_
_geom_bond_atom_site_label_1
_geom_bond_atom_site_label_2
_geom_bond_distance
O1 C15 1.226(8)
O2 C34 1.245(7)
N1 C15 1.351(8)
N1 C13 1.474(7)
N1 H1A 0.8800
N2 C21 1.399(8)
N2 C16 1.473(7)
N2 C20 1.476(8)
N3 C21 1.409(8)
N3 C22 1.458(8)
N3 H3 0.8800
N4 C21 1.273(8)
N4 C28 1.465(8)
N5 C34 1.338(8)
N5 C14 1.465(8)
N5 H5A 0.8800
N6 C40 1.389(8)
N6 C39 1.479(8)
N6 C35 1.487(8)
N7 C40 1.383(8)
N7 C41 1.451(8)
N7 H7 0.8800
N8 C40 1.293(8)
N8 C47 1.468(8)
C1 C2 1.389(9)
C1 C6 1.389(9)
C1 C13 1.530(9)
C2 C3 1.388(10)
C2 H2A 0.9500
C3 C4 1.381(11)
C3 H3B 0.9500
C4 C5 1.385(11)
C4 H4B 0.9500
C5 C6 1.394(9)
C5 H5B 0.9500
C6 H6A 0.9500
C7 C8 1.396(9)
C7 C12 1.396(9)
C7 C14 1.526(9)
C8 C9 1.387(10)
C8 H8B 0.9500
C9 C10 1.385(11)
C9 H9A 0.9500
C10 C11 1.363(11)
C10 H10A 0.9500
C11 C12 1.406(10)
C11 H11A 0.9500
C12 H12A 0.9500
C13 C14 1.540(8)
C13 H13A 1.0000
C14 H14A 1.0000
C15 C16 1.557(9)
C16 C17 1.528(9)
C16 H16A 1.0000
C17 C18 1.542(10)
C17 H17A 0.9900
C17 H17B 0.9900
C18 C19 1.519(10)
C18 H18A 0.9900
C18 H18B 0.9900
C19 C20 1.541(10)
C19 H19A 0.9900
C19 H19B 0.9900
C20 H20A 0.9900
C20 H20B 0.9900
C22 C23 1.522(8)
C22 C27 1.537(8)
C22 H22A 1.0000
C23 C24 1.521(10)
C23 H23A 0.9900
C23 H23B 0.9900
C24 C25 1.533(9)
C24 H24A 0.9900
C24 H24B 0.9900
C25 C26 1.525(9)
C25 H25A 0.9900
C25 H25B 0.9900
C26 C27 1.535(10)
C26 H26A 0.9900
C26 H26B 0.9900
C27 H27A 0.9900
C27 H27B 0.9900
C28 C29 1.511(10)
C28 C33 1.515(10)
C28 H28A 1.0000
C29 C30 1.540(12)
C29 H29A 0.9900
C29 H29B 0.9900
C30 C31 1.523(12)
C30 H30A 0.9900
C30 H30B 0.9900
C31 C32 1.490(11)
C31 H31A 0.9900
C31 H31B 0.9900
C32 C33 1.524(10)
C32 H32A 0.9900
C32 H32B 0.9900
C33 H33A 0.9900
C33 H33B 0.9900
C34 C35 1.545(8)
C35 C36 1.522(9)
C35 H35A 1.0000
C36 C37 1.546(9)
C36 H36A 0.9900
C36 H36B 0.9900
C37 C38 1.527(10)
C37 H37A 0.9900
C37 H37B 0.9900
C38 C39 1.513(10)
C38 H38A 0.9900
C38 H38B 0.9900
C39 H39A 0.9900
C39 H39B 0.9900
C41 C42 1.524(9)
C41 C46 1.533(9)
C41 H41A 1.0000
C42 C43 1.533(10)
C42 H42A 0.9900
C42 H42B 0.9900
C43 C44 1.523(10)
C43 H43A 0.9900
C43 H43B 0.9900
C44 C45 1.505(10)
C44 H44A 0.9900
C44 H44B 0.9900
C45 C46 1.520(11)
C45 H45A 0.9900
C45 H45B 0.9900
C46 H46A 0.9900
C46 H46B 0.9900
C47 C52 1.520(10)
C47 C48 1.530(9)
C47 H47A 1.0000
C48 C49 1.536(10)
C48 H48A 0.9900
C48 H48B 0.9900
C49 C50 1.510(11)
C49 H49A 0.9900
C49 H49B 0.9900
C50 C51 1.521(12)
C50 H50A 0.9900
C50 H50B 0.9900
C51 C52 1.544(11)
C51 H51A 0.9900
C51 H51B 0.9900
C52 H52A 0.9900
C52 H52B 0.9900

loop_
_geom_hbond_atom_site_label_D
_geom_hbond_atom_site_label_H
_geom_hbond_atom_site_label_A
_geom_hbond_distance_DH
_geom_hbond_distance_HA
_geom_hbond_distance_DA
_geom_hbond_angle_DHA
N1 H1A N4 0.88 2.06 2.858(7) 150.4
N5 H5A N8 0.88 2.07 2.855(7) 147.7

loop_
_geom_torsion_atom_site_label_1
_geom_torsion_atom_site_label_2
_geom_torsion_atom_site_label_3
_geom_torsion_atom_site_label_4
_geom_torsion
C6 C1 C2 C3 2.2(11)
C13 C1 C2 C3 -174.6(6)
C1 C2 C3 C4 -3.2(11)
C2 C3 C4 C5 1.6(12)
C3 C4 C5 C6 0.9(12)
C2 C1 C6 C5 0.3(11)
C13 C1 C6 C5 177.0(6)
C4 C5 C6 C1 -1.8(12)
C12 C7 C8 C9 -1.6(10)
C14 C7 C8 C9 176.6(6)
C7 C8 C9 C10 1.2(11)
C8 C9 C10 C11 0.3(12)
C9 C10 C11 C12 -1.3(13)
C8 C7 C12 C11 0.6(10)
C14 C7 C12 C11 -177.7(6)
C10 C11 C12 C7 0.9(12)
C15 N1 C13 C1 69.9(7)
C15 N1 C13 C14 -164.8(5)
C2 C1 C13 N1 -144.5(6)
C6 C1 C13 N1 38.8(8)
C2 C1 C13 C14 92.1(7)
C6 C1 C13 C14 -84.6(8)
C34 N5 C14 C7 67.9(7)
C34 N5 C14 C13 -166.9(5)
C8 C7 C14 N5 37.3(8)
C12 C7 C14 N5 -144.5(6)
C8 C7 C14 C13 -86.2(7)
C12 C7 C14 C13 92.1(7)
N1 C13 C14 N5 62.7(6)
C1 C13 C14 N5 -172.0(5)
N1 C13 C14 C7 -171.9(5)
C1 C13 C14 C7 -46.6(7)
C13 N1 C15 O1 0.2(9)
C13 N1 C15 C16 -178.9(5)
C21 N2 C16 C17 145.8(5)
C20 N2 C16 C17 -58.7(6)
C21 N2 C16 C15 -88.0(7)
C20 N2 C16 C15 67.5(7)
O1 C15 C16 N2 -121.2(6)
N1 C15 C16 N2 57.9(7)
O1 C15 C16 C17 2.9(8)
N1 C15 C16 C17 -177.9(5)
N2 C16 C17 C18 52.7(7)
C15 C16 C17 C18 -73.9(7)
C16 C17 C18 C19 -51.3(8)
C17 C18 C19 C20 52.0(8)
C21 N2 C20 C19 -142.8(6)
C16 N2 C20 C19 62.0(7)
C18 C19 C20 N2 -57.1(7)
C28 N4 C21 N2 -168.8(5)
C28 N4 C21 N3 11.5(10)
C16 N2 C21 N4 16.9(8)
C20 N2 C21 N4 -136.4(6)
C16 N2 C21 N3 -163.3(5)
C20 N2 C21 N3 43.4(7)
C22 N3 C21 N4 -136.0(7)
C22 N3 C21 N2 44.2(8)
C21 N3 C22 C23 50.5(8)
C21 N3 C22 C27 172.8(5)
N3 C22 C23 C24 -179.9(5)
C27 C22 C23 C24 58.5(7)
C22 C23 C24 C25 -56.7(8)
C23 C24 C25 C26 53.6(8)
C24 C25 C26 C27 -52.6(8)
C25 C26 C27 C22 55.3(7)
N3 C22 C27 C26 177.0(5)
C23 C22 C27 C26 -58.0(7)
C21 N4 C28 C29 91.8(8)
C21 N4 C28 C33 -144.4(6)
N4 C28 C29 C30 176.2(7)
C33 C28 C29 C30 52.7(10)
C28 C29 C30 C31 -51.7(13)
C29 C30 C31 C32 51.3(13)
C30 C31 C32 C33 -52.5(11)
N4 C28 C33 C32 -179.6(6)
C29 C28 C33 C32 -55.7(9)
C31 C32 C33 C28 56.1(9)
C14 N5 C34 O2 3.5(9)
C14 N5 C34 C35 -178.9(5)
C40 N6 C35 C36 145.5(5)
C39 N6 C35 C36 -56.9(6)
C40 N6 C35 C34 -90.0(6)
C39 N6 C35 C34 67.6(6)
O2 C34 C35 N6 -118.9(6)
N5 C34 C35 N6 63.5(7)
O2 C34 C35 C36 3.5(8)
N5 C34 C35 C36 -174.0(5)
N6 C35 C36 C37 51.1(7)
C34 C35 C36 C37 -73.1(7)
C35 C36 C37 C38 -50.3(8)
C36 C37 C38 C39 52.0(7)
C40 N6 C39 C38 -141.6(6)
C35 N6 C39 C38 61.5(6)
C37 C38 C39 N6 -57.6(7)
C47 N8 C40 N7 11.8(9)
C47 N8 C40 N6 -168.0(5)
C41 N7 C40 N8 -133.2(7)
C41 N7 C40 N6 46.6(8)
C39 N6 C40 N8 -138.2(6)
C35 N6 C40 N8 17.3(8)
C39 N6 C40 N7 42.0(7)
C35 N6 C40 N7 -162.5(5)
C40 N7 C41 C42 50.4(9)
C40 N7 C41 C46 172.8(6)
N7 C41 C42 C43 -179.8(6)
C46 C41 C42 C43 57.4(9)
C41 C42 C43 C44 -56.7(9)
C42 C43 C44 C45 53.6(9)
C43 C44 C45 C46 -53.7(9)
C44 C45 C46 C41 55.5(9)
N7 C41 C46 C45 178.4(6)
C42 C41 C46 C45 -56.3(8)
C40 N8 C47 C52 92.3(7)
C40 N8 C47 C48 -147.6(6)
N8 C47 C48 C49 -177.7(6)
C52 C47 C48 C49 -57.3(8)
C47 C48 C49 C50 56.6(9)
C48 C49 C50 C51 -54.0(10)
C49 C50 C51 C52 53.4(13)
N8 C47 C52 C51 175.0(7)
C48 C47 C52 C51 55.4(9)
C50 C51 C52 C47 -54.2(12)
